data_7038297
loop_
_publ_author_name
'Tsunoda, Mitsukimi'
'Fleischmann, Martin'
'Jones, J. Stuart'
'Bhuvanesh, Nattamai'
'Scheer, Manfred'
'Gabba\"i, Fran\,cois P'

_publ_section_title
;
 Supramolecular aggregation of Ni(salen) with (C6F5)2Hg and [o-C6F4Hg]3.
;
_journal_issue 12
_journal_name_full 'Dalton transactions (Cambridge, England : 2003)'
_journal_page_first 5045
_journal_page_last 5051
_journal_paper_doi 10.1039/c5dt01887k
_journal_volume 45
_journal_year 2016
_chemical_compound_source 'see text'
_chemical_formula_moiety 'C18 F12 Hg3, C16 H14 N2 Ni O2'
_chemical_formula_sum 'C34 H14 F12 Hg3 N2 Ni O2'
_chemical_formula_weight 1370.93
_space_group_IT_number 9
_symmetry_cell_setting monoclinic
_symmetry_Int_Tables_number 9
_symmetry_space_group_name_Hall 'C -2yc'
_symmetry_space_group_name_H-M 'C 1 c 1'
_atom_sites_solution_hydrogens geom
_atom_sites_solution_primary direct
_atom_sites_solution_secondary difmap
_audit_update_record
;
2015-05-18 deposited with the CCDC.
2016-02-03 downloaded from the CCDC.
;
_cell_angle_alpha 90
_cell_angle_beta 118.963(1)
_cell_angle_gamma 90
_cell_formula_units_Z 4
_cell_length_a 13.6122(15)
_cell_length_b 22.596(2)
_cell_length_c 12.2925(13)
_cell_measurement_reflns_used 9990
_cell_measurement_temperature 150(1)
_cell_measurement_theta_max 29.40
_cell_measurement_theta_min 2.61
_cell_volume 3308.1(6)
_computing_cell_refinement 'Bruker SMART'
_computing_data_collection 'Bruker SMART'
_computing_data_reduction 'Bruker SAINT'
_computing_molecular_graphics 'SXGraph (Farrugia, 1999)'
_computing_publication_material 'PLATON (Spek, 2003)'
_computing_structure_refinement 'SHELXL-97 (Sheldrick, 1997)'
_computing_structure_solution 'SIR-2011 (Burla, 2012)'
_diffrn_ambient_temperature 150(1)
_diffrn_detector_area_resol_mean 18.4
_diffrn_measured_fraction_theta_full 0.997
_diffrn_measured_fraction_theta_max 0.997
_diffrn_measurement_device_type 'Bruker APEX II CCD area detector'
_diffrn_measurement_method 'phi and omega scans'
_diffrn_radiation_monochromator graphite
_diffrn_radiation_probe x-ray
_diffrn_radiation_source 'Rotating Anode'
_diffrn_radiation_type MoK\a
_diffrn_radiation_wavelength 0.71073
_diffrn_reflns_av_R_equivalents 0.0389
_diffrn_reflns_av_sigmaI/netI 0.0576
_diffrn_reflns_limit_h_max 18
_diffrn_reflns_limit_h_min -18
_diffrn_reflns_limit_k_max 29
_diffrn_reflns_limit_k_min -30
_diffrn_reflns_limit_l_max 16
_diffrn_reflns_limit_l_min -16
_diffrn_reflns_number 20264
_diffrn_reflns_reduction_process
;
;
_diffrn_reflns_theta_full 28.28
_diffrn_reflns_theta_max 28.28
_diffrn_reflns_theta_min 1.80
_exptl_absorpt_coefficient_mu 14.545
_exptl_absorpt_correction_T_max 0.7459
_exptl_absorpt_correction_T_min 0.3157
_exptl_absorpt_correction_type multi-scan
_exptl_absorpt_process_details 'SADABS Bruker(2008)'
_exptl_crystal_colour red
_exptl_crystal_density_diffrn 2.753
_exptl_crystal_density_method 'Not Measured'
_exptl_crystal_description rod
_exptl_crystal_F_000 2496
_exptl_crystal_size_max 0.180
_exptl_crystal_size_mid 0.069
_exptl_crystal_size_min 0.058
_refine_diff_density_max 2.184
_refine_diff_density_min -1.393
_refine_diff_density_rms 0.144
_refine_ls_abs_structure_details 'Flack H.D. (1983), Acta Cryst. A39, 876-881'
_refine_ls_abs_structure_Flack 0.100(5)
_refine_ls_extinction_method none
_refine_ls_goodness_of_fit_ref 0.918
_refine_ls_hydrogen_treatment constr
_refine_ls_matrix_type full
_refine_ls_number_parameters 497
_refine_ls_number_reflns 8112
_refine_ls_number_restraints 15
_refine_ls_restrained_S_all 0.918
_refine_ls_R_factor_all 0.0287
_refine_ls_R_factor_gt 0.0259
_refine_ls_shift/su_max 0.003
_refine_ls_shift/su_mean 0.000
_refine_ls_structure_factor_coef Fsqd
_refine_ls_weighting_details 'calc w=1/[\s^2^(Fo^2^)+(0.0000P)^2^]         where P=(Fo^2^+2Fc^2^)/3'
_refine_ls_weighting_scheme calc
_refine_ls_wR_factor_gt 0.0512
_refine_ls_wR_factor_ref 0.0524
_reflns_number_gt 7652
_reflns_number_total 8112
_reflns_threshold_expression >2\s(i)
_cod_data_source_file c5dt01887k2.cif
_cod_data_source_block 1
_cod_depositor_comments 'Adding full bibliography for 7038296--7038298.cif.'
_cod_original_sg_symbol_H-M 'C c'
_cod_database_code 7038297

loop_
_symmetry_equiv_pos_site_id
_symmetry_equiv_pos_as_xyz
1 x,y,z
2 x,-y,1/2+z
3 1/2+x,1/2+y,z
4 1/2+x,1/2-y,1/2+z

loop_
_atom_site_aniso_label
_atom_site_aniso_U_11
_atom_site_aniso_U_22
_atom_site_aniso_U_33
_atom_site_aniso_U_23
_atom_site_aniso_U_13
_atom_site_aniso_U_12
Hg1 0.0222(1) 0.0202(1) 0.0246(1) 0.0020(1) 0.0117(1) -0.0017(1)
Hg2 0.0252(1) 0.0216(1) 0.0240(1) -0.0004(1) 0.0118(1) 0.0016(1)
Hg3 0.0253(1) 0.0200(1) 0.0295(1) -0.0005(1) 0.0128(1) 0.0005(1)
F1 0.050(3) 0.021(2) 0.056(3) 0.0045(19) 0.027(2) -0.0056(19)
F2 0.048(3) 0.051(3) 0.054(3) 0.011(2) 0.034(2) -0.013(2)
F3 0.041(3) 0.059(3) 0.054(3) 0.008(2) 0.034(2) 0.009(2)
F4 0.031(2) 0.028(2) 0.037(2) 0.0039(17) 0.0165(17) 0.0059(17)
F5 0.040(3) 0.042(3) 0.096(4) 0.003(3) 0.042(3) -0.003(2)
F6 0.034(2) 0.050(3) 0.102(4) -0.005(3) 0.036(3) 0.013(2)
F7 0.049(3) 0.028(2) 0.072(3) 0.006(2) 0.026(3) 0.016(2)
F8 0.050(2) 0.020(2) 0.060(3) 0.0032(19) 0.034(2) -0.0029(19)
F9 0.033(2) 0.032(2) 0.073(3) 0.011(2) 0.032(2) 0.0078(18)
F10 0.062(3) 0.015(2) 0.091(3) 0.015(2) 0.052(3) 0.007(2)
F11 0.046(2) 0.030(2) 0.066(3) 0.009(2) 0.037(2) -0.008(2)
F12 0.029(2) 0.038(2) 0.050(2) -0.002(2) 0.025(2) -0.0019(18)
C17 0.016(3) 0.025(3) 0.017(3) 0.001(2) 0.003(2) -0.001(2)
C18 0.023(3) 0.027(4) 0.019(3) 0.003(3) 0.005(3) 0.000(3)
C19 0.022(3) 0.033(4) 0.022(3) 0.002(3) 0.007(3) -0.005(3)
C20 0.028(3) 0.033(4) 0.033(4) 0.005(3) 0.020(3) -0.006(3)
C21 0.028(3) 0.042(4) 0.023(3) 0.003(3) 0.013(3) 0.003(3)
C22 0.023(3) 0.026(3) 0.020(3) 0.000(3) 0.007(2) 0.005(3)
C23 0.023(3) 0.025(3) 0.027(3) -0.005(3) 0.013(3) 0.000(3)
C24 0.029(3) 0.023(3) 0.027(3) -0.006(3) 0.010(3) 0.001(3)
C25 0.029(4) 0.034(4) 0.046(4) -0.007(3) 0.021(3) -0.006(3)
C26 0.026(4) 0.043(5) 0.050(4) 0.001(4) 0.016(3) 0.017(3)
C27 0.032(4) 0.020(3) 0.045(4) -0.001(3) 0.016(3) 0.007(3)
C28 0.041(4) 0.020(4) 0.033(4) -0.001(3) 0.014(3) 0.000(3)
C29 0.025(3) 0.017(3) 0.031(3) 0.001(3) 0.016(3) -0.001(3)
C30 0.027(3) 0.019(3) 0.031(3) 0.001(3) 0.016(3) -0.005(3)
C31 0.026(3) 0.021(3) 0.039(4) 0.002(3) 0.017(3) 0.000(3)
C32 0.032(4) 0.021(3) 0.045(4) 0.010(3) 0.019(3) 0.003(3)
C33 0.032(3) 0.030(4) 0.033(3) 0.003(3) 0.021(3) -0.007(3)
C34 0.024(3) 0.025(3) 0.028(3) 0.000(3) 0.017(3) -0.001(3)
Ni1 0.0261(4) 0.0206(4) 0.0217(4) -0.0021(3) 0.0086(3) 0.0066(3)
O1 0.030(2) 0.021(2) 0.034(2) -0.007(2) 0.017(2) 0.0001(19)
O2 0.035(2) 0.014(3) 0.028(2) 0.0018(19) 0.0159(19) 0.0035(19)
N1 0.055(4) 0.021(3) 0.029(3) 0.002(2) 0.021(3) 0.010(3)
N2 0.027(3) 0.034(4) 0.033(3) -0.010(3) 0.011(2) 0.011(3)
C1 0.038(4) 0.023(4) 0.015(3) 0.004(2) 0.012(3) -0.002(3)
C2 0.032(4) 0.033(4) 0.031(4) 0.006(3) 0.013(3) 0.003(3)
C3 0.045(5) 0.046(5) 0.030(4) 0.002(3) 0.015(3) -0.011(4)
C4 0.052(5) 0.042(5) 0.043(5) 0.016(4) 0.018(4) -0.018(4)
C5 0.060(5) 0.023(4) 0.035(4) 0.011(3) 0.011(4) -0.007(4)
C6 0.043(4) 0.023(4) 0.022(3) 0.001(3) 0.007(3) 0.000(3)
C7 0.057(5) 0.022(4) 0.035(4) 0.003(3) 0.021(4) 0.006(4)
C8 0.057(8) 0.025(6) 0.039(8) 0.001(6) 0.013(7) 0.030(6)
C9 0.032(6) 0.035(7) 0.027(7) -0.004(5) 0.007(6) 0.019(5)
C10 0.020(3) 0.038(4) 0.035(4) -0.014(3) 0.011(3) 0.007(3)
C11 0.018(3) 0.037(4) 0.017(3) -0.003(3) 0.004(2) 0.004(3)
C12 0.024(4) 0.061(6) 0.035(4) -0.001(4) 0.016(3) -0.002(3)
C13 0.035(4) 0.053(5) 0.033(4) 0.008(4) 0.016(3) -0.006(4)
C14 0.032(4) 0.035(4) 0.032(4) 0.010(3) 0.010(3) 0.000(3)
C15 0.022(3) 0.033(4) 0.019(3) 0.002(3) 0.002(3) 0.002(3)
C16 0.024(3) 0.035(4) 0.016(3) -0.003(3) 0.006(3) -0.003(3)

loop_
_atom_site_label
_atom_site_type_symbol
_atom_site_thermal_displace_type
_atom_site_fract_x
_atom_site_fract_y
_atom_site_fract_z
_atom_site_occupancy
_atom_site_U_iso_or_equiv
_atom_site_calc_flag
_atom_site_refinement_flags
_atom_site_disorder_assembly
_atom_site_disorder_group
Hg1 Hg Uani 0.43943(2) 0.78168(1) 0.61328(2) 1.000 0.0222(1) d . . .
Hg2 Hg Uani 0.52562(2) 0.63061(1) 0.66748(2) 1.000 0.0237(1) d . . .
Hg3 Hg Uani 0.69717(2) 0.73576(1) 0.61887(2) 1.000 0.0252(1) d . . .
F1 F Uani 0.3487(4) 0.56302(18) 0.7218(4) 1.000 0.0418(16) d . . .
F2 F Uani 0.2014(4) 0.6025(2) 0.7908(4) 1.000 0.0471(17) d . . .
F3 F Uani 0.1681(4) 0.7209(2) 0.8009(4) 1.000 0.0467(17) d . . .
F4 F Uani 0.2785(3) 0.79905(17) 0.7330(4) 1.000 0.0320(12) d . . .
F5 F Uani 0.9162(4) 0.6659(2) 0.6549(5) 1.000 0.0555(19) d . . .
F6 F Uani 0.9790(4) 0.5513(2) 0.7074(5) 1.000 0.0607(18) d . . .
F7 F Uani 0.8445(4) 0.4732(2) 0.7399(5) 1.000 0.0511(16) d . . .
F8 F Uani 0.6478(4) 0.50841(18) 0.7201(4) 1.000 0.0402(14) d . . .
F9 F Uani 0.4046(3) 0.91676(19) 0.5353(4) 1.000 0.0433(14) d . . .
F10 F Uani 0.5326(4) 0.99565(18) 0.5021(5) 1.000 0.0497(16) d . . .
F11 F Uani 0.7290(4) 0.96246(19) 0.5121(4) 1.000 0.0432(14) d . . .
F12 F Uani 0.7939(3) 0.84833(19) 0.5544(4) 1.000 0.0365(12) d . . .
C17 C Uani 0.3658(5) 0.7212(3) 0.6799(5) 1.000 0.0214(17) d . . .
C18 C Uani 0.3885(5) 0.6607(3) 0.6817(5) 1.000 0.0252(19) d . . .
C19 C Uani 0.3314(5) 0.6221(3) 0.7194(6) 1.000 0.0272(19) d . . .
C20 C Uani 0.2562(6) 0.6415(3) 0.7578(6) 1.000 0.029(2) d . . .
C21 C Uani 0.2396(5) 0.7009(3) 0.7597(6) 1.000 0.0307(19) d . . .
C22 C Uani 0.2936(5) 0.7399(3) 0.7231(6) 1.000 0.0244(17) d . . .
C23 C Uani 0.6762(5) 0.6070(3) 0.6746(6) 1.000 0.0246(17) d . . .
C24 C Uani 0.7463(5) 0.6479(3) 0.6595(6) 1.000 0.0278(17) d . . .
C25 C Uani 0.8453(6) 0.6282(3) 0.6705(7) 1.000 0.035(2) d . . .
C26 C Uani 0.8803(6) 0.5692(4) 0.6978(7) 1.000 0.041(3) d . . .
C27 C Uani 0.8126(6) 0.5298(3) 0.7133(7) 1.000 0.033(2) d . . .
C28 C Uani 0.7124(6) 0.5496(3) 0.7020(6) 1.000 0.033(2) d . . .
C29 C Uani 0.6321(5) 0.8209(3) 0.5695(6) 1.000 0.0233(17) d . . .
C30 C Uani 0.5319(5) 0.8389(3) 0.5647(6) 1.000 0.0248(17) d . . .
C31 C Uani 0.5009(5) 0.8970(3) 0.5399(6) 1.000 0.0281(19) d . . .
C32 C Uani 0.5664(6) 0.9384(3) 0.5229(7) 1.000 0.033(2) d . . .
C33 C Uani 0.6638(5) 0.9221(3) 0.5273(6) 1.000 0.0295(19) d . . .
C34 C Uani 0.6950(5) 0.8638(3) 0.5510(6) 1.000 0.0238(17) d . . .
Ni1 Ni Uani 0.69485(7) 0.80040(4) 0.89256(7) 1.000 0.0241(2) d . A .
O1 O Uani 0.6922(4) 0.71886(19) 0.9042(4) 1.000 0.0277(12) d . . .
O2 O Uani 0.8178(4) 0.78726(18) 0.8692(4) 1.000 0.0254(14) d . . .
N1 N Uani 0.6947(5) 0.8817(2) 0.8727(5) 1.000 0.0347(19) d . . .
N2 N Uani 0.5787(5) 0.8132(3) 0.9281(5) 1.000 0.0328(19) d . . .
C1 C Uani 0.8839(6) 0.8275(3) 0.8601(5) 1.000 0.026(2) d . A .
C2 C Uani 0.9748(6) 0.8084(3) 0.8458(6) 1.000 0.033(2) d . . .
C3 C Uani 1.0468(7) 0.8480(4) 0.8378(7) 1.000 0.042(3) d . . .
C4 C Uani 1.0306(7) 0.9092(4) 0.8411(7) 1.000 0.048(3) d . . .
C5 C Uani 0.9399(7) 0.9289(4) 0.8501(7) 1.000 0.044(3) d . . .
C6 C Uani 0.8650(6) 0.8891(3) 0.8581(6) 1.000 0.033(2) d . . .
C7 C Uani 0.7690(7) 0.9124(3) 0.8627(7) 1.000 0.039(3) d . A .
C8 C Uani 0.5822(13) 0.9071(6) 0.8529(13) 0.600 0.045(4) d DUP A 1
C9 C Uani 0.5521(11) 0.8753(5) 0.9387(13) 0.600 0.034(4) d DUP A 1
C10 C Uani 0.5347(5) 0.7749(3) 0.9675(6) 1.000 0.032(2) d . A .
C11 C Uani 0.5602(5) 0.7132(3) 0.9829(6) 1.000 0.0259(19) d . . .
C12 C Uani 0.5052(6) 0.6762(4) 1.0265(7) 1.000 0.039(3) d . . .
C13 C Uani 0.5228(6) 0.6166(4) 1.0366(7) 1.000 0.041(3) d . . .
C14 C Uani 0.5966(6) 0.5916(4) 1.0034(6) 1.000 0.035(2) d . . .
C15 C Uani 0.6548(5) 0.6267(3) 0.9608(6) 1.000 0.0280(19) d . . .
C16 C Uani 0.6371(5) 0.6884(3) 0.9467(6) 1.000 0.0266(19) d . A .
C36 C Uiso 0.5268(15) 0.8749(9) 0.884(2) 0.400 0.030(5) d DP A 2
C35 C Uiso 0.6225(16) 0.9134(9) 0.907(2) 0.400 0.034(5) d DP A 2
H4 H Uiso 1.08090 0.93590 0.83730 1.000 0.0580 c R . .
H5 H Uiso 0.92780 0.96930 0.85090 1.000 0.0530 c R . .
H3 H Uiso 1.10750 0.83420 0.83000 1.000 0.0500 c R . .
H8A H Uiso 0.58940 0.94920 0.87080 0.600 0.0530 c RP A 1
H8B H Uiso 0.52430 0.90130 0.76740 0.600 0.0530 c RP A 1
H7 H Uiso 0.76000 0.95330 0.85810 1.000 0.0470 c R . .
H9B H Uiso 0.47300 0.88000 0.91310 0.600 0.0420 c RP A 1
H10 H Uiso 0.48120 0.78830 0.98810 1.000 0.0380 c R . .
H12 H Uiso 0.45510 0.69260 1.04940 1.000 0.0480 c R . .
H13 H Uiso 0.48490 0.59280 1.06600 1.000 0.0480 c R . .
H14 H Uiso 0.60760 0.55080 1.00950 1.000 0.0420 c R . .
H15 H Uiso 0.70620 0.60920 0.94140 1.000 0.0340 c R . .
H9A H Uiso 0.59630 0.88950 1.02340 0.600 0.0420 c RP A 1
H2 H Uiso 0.98640 0.76800 0.84170 1.000 0.0390 c R . .
H35A H Uiso 0.59540 0.94920 0.85750 0.400 0.0410 c RP A 2
H35B H Uiso 0.66340 0.92450 0.99380 0.400 0.0410 c RP A 2
H36A H Uiso 0.47150 0.87430 0.79680 0.400 0.0360 c RP A 2
H36B H Uiso 0.49110 0.88840 0.93150 0.400 0.0360 c RP A 2

loop_
_atom_type_symbol
_atom_type_description
_atom_type_scat_dispersion_real
_atom_type_scat_dispersion_imag
_atom_type_scat_source
C C 0.0033 0.0016 ' International Tables Vol C Tables 4.2.6.8 and 6.1.1.4'
H H 0.0000 0.0000 ' International Tables Vol C Tables 4.2.6.8 and 6.1.1.4'
F F 0.0171 0.0103 ' International Tables Vol C Tables 4.2.6.8 and 6.1.1.4'
Hg Hg -2.3894 9.2266 ' International Tables Vol C Tables 4.2.6.8 and 6.1.1.4'
N N 0.0061 0.0033 ' International Tables Vol C Tables 4.2.6.8 and 6.1.1.4'
Ni Ni 0.3393 1.1124 ' International Tables Vol C Tables 4.2.6.8 and 6.1.1.4'
O O 0.0106 0.0060 ' International Tables Vol C Tables 4.2.6.8 and 6.1.1.4'

loop_
_geom_angle_atom_site_label_1
_geom_angle_atom_site_label_2
_geom_angle_atom_site_label_3
_geom_angle
_geom_angle_publ_flag
C17 Hg1 C30 173.0(3) yes
C18 Hg2 C23 172.3(2) yes
C24 Hg3 C29 174.5(3) yes
O1 Ni1 N2 95.0(3) yes
O1 Ni1 O2 84.6(2) yes
O1 Ni1 N1 177.2(2) yes
N1 Ni1 N2 86.0(3) yes
O2 Ni1 N1 94.7(3) yes
O2 Ni1 N2 175.9(2) yes
Ni1 O1 C16 126.5(5) yes
Ni1 O2 C1 127.3(4) yes
Ni1 N1 C35 114.4(9) yes
C7 N1 C8 123.6(7) yes
C7 N1 C35 116.3(10) yes
Ni1 N1 C8 109.1(7) yes
Ni1 N1 C7 126.8(6) yes
Ni1 N2 C9 116.4(8) yes
C9 N2 C10 115.7(9) yes
Ni1 N2 C10 126.5(6) yes
Ni1 N2 C36 110.9(10) yes
C10 N2 C36 122.0(11) yes
Hg1 C17 C22 121.0(5) yes
C18 C17 C22 118.9(6) no
Hg1 C17 C18 120.2(5) yes
Hg2 C18 C19 119.7(5) yes
C17 C18 C19 117.6(7) no
Hg2 C18 C17 121.4(5) yes
C18 C19 C20 122.6(6) no
F1 C19 C20 116.9(6) yes
F1 C19 C18 120.5(7) yes
C19 C20 C21 118.2(7) no
F2 C20 C19 120.4(6) yes
F2 C20 C21 121.5(7) yes
F3 C21 C20 118.9(7) yes
F3 C21 C22 120.2(6) yes
C20 C21 C22 120.9(7) no
F4 C22 C17 119.7(6) yes
F4 C22 C21 118.5(6) yes
C17 C22 C21 121.8(6) no
Hg2 C23 C28 118.9(6) yes
Hg2 C23 C24 123.0(5) yes
C24 C23 C28 118.0(7) no
Hg3 C24 C23 120.1(5) yes
Hg3 C24 C25 121.6(5) yes
C23 C24 C25 118.4(6) no
C24 C25 C26 122.7(8) no
F5 C25 C26 116.4(8) yes
F5 C25 C24 120.9(6) yes
F6 C26 C25 120.9(8) yes
F6 C26 C27 120.3(8) yes
C25 C26 C27 118.8(8) no
F7 C27 C26 119.9(8) yes
C26 C27 C28 118.6(7) no
F7 C27 C28 121.5(7) yes
F8 C28 C27 116.4(6) yes
F8 C28 C23 120.0(7) yes
C23 C28 C27 123.6(7) no
Hg3 C29 C34 119.1(5) yes
Hg3 C29 C30 123.4(5) yes
C30 C29 C34 117.3(6) no
Hg1 C30 C31 119.7(6) yes
C29 C30 C31 118.6(7) no
Hg1 C30 C29 121.4(5) yes
F9 C31 C32 116.9(6) yes
F9 C31 C30 120.8(6) yes
C30 C31 C32 122.3(7) no
F10 C32 C31 119.5(8) yes
F10 C32 C33 120.3(7) yes
C31 C32 C33 120.3(7) no
C32 C33 C34 117.9(7) no
F11 C33 C32 120.6(6) yes
F11 C33 C34 121.5(7) yes
F12 C34 C29 119.5(6) yes
F12 C34 C33 116.7(6) yes
C29 C34 C33 123.7(7) no
O2 C1 C2 118.6(6) yes
O2 C1 C6 123.6(8) yes
C2 C1 C6 117.8(7) no
C1 C2 C3 121.1(7) no
C2 C3 C4 121.0(9) no
C3 C4 C5 118.9(9) no
C4 C5 C6 121.0(8) no
C1 C6 C5 120.1(8) no
C1 C6 C7 121.5(7) no
C5 C6 C7 118.4(7) no
N1 C7 C6 125.6(6) yes
N1 C8 C9 107.6(11) yes
N2 C9 C8 103.5(11) yes
N2 C10 C11 125.8(7) yes
C10 C11 C12 119.8(7) no
C10 C11 C16 120.5(6) no
C12 C11 C16 119.6(7) no
C11 C12 C13 121.7(8) no
C12 C13 C14 120.0(8) no
C13 C14 C15 120.6(8) no
C14 C15 C16 121.0(7) no
O1 C16 C11 124.6(6) yes
O1 C16 C15 118.4(7) yes
C11 C16 C15 117.0(6) no
N1 C35 C36 108.4(16) yes
N2 C36 C35 104.8(16) yes
C1 C2 H2 119.00 no
C3 C2 H2 119.00 no
C2 C3 H3 119.00 no
C4 C3 H3 120.00 no
C3 C4 H4 120.00 no
C5 C4 H4 121.00 no
C4 C5 H5 120.00 no
C6 C5 H5 120.00 no
N1 C7 H7 117.00 no
C6 C7 H7 117.00 no
N1 C8 H8A 110.00 no
N1 C8 H8B 110.00 no
C9 C8 H8A 110.00 no
C9 C8 H8B 110.00 no
H8A C8 H8B 109.00 no
N2 C9 H9A 111.00 no
N2 C9 H9B 111.00 no
C8 C9 H9A 111.00 no
C8 C9 H9B 111.00 no
H9A C9 H9B 109.00 no
N2 C10 H10 117.00 no
C11 C10 H10 117.00 no
C11 C12 H12 119.00 no
C13 C12 H12 119.00 no
C12 C13 H13 120.00 no
C14 C13 H13 120.00 no
C13 C14 H14 120.00 no
C15 C14 H14 120.00 no
C14 C15 H15 119.00 no
C16 C15 H15 120.00 no
N1 C35 H35A 110.00 no
N1 C35 H35B 110.00 no
C36 C35 H35A 110.00 no
C36 C35 H35B 110.00 no
H35A C35 H35B 108.00 no
N2 C36 H36A 111.00 no
N2 C36 H36B 111.00 no
C35 C36 H36A 111.00 no
C35 C36 H36B 111.00 no
H36A C36 H36B 109.00 no

loop_
_geom_bond_atom_site_label_1
_geom_bond_atom_site_label_2
_geom_bond_distance
_geom_bond_publ_flag
Hg1 C17 2.083(7) yes
Hg1 C30 2.084(7) yes
Hg2 C18 2.072(7) yes
Hg2 C23 2.079(8) yes
Hg3 C24 2.077(7) yes
Hg3 C29 2.082(7) yes
Ni1 O2 1.854(6) yes
Ni1 N1 1.853(5) yes
Ni1 N2 1.856(7) yes
Ni1 O1 1.850(4) yes
F1 C19 1.353(8) yes
F2 C20 1.338(9) yes
F3 C21 1.373(9) yes
F4 C22 1.367(8) yes
F5 C25 1.369(10) yes
F6 C26 1.352(11) yes
F7 C27 1.339(8) yes
F8 C28 1.371(9) yes
F9 C31 1.360(9) yes
F10 C32 1.355(8) yes
F11 C33 1.347(9) yes
F12 C34 1.372(9) yes
O1 C16 1.300(9) yes
O2 C1 1.322(9) yes
N1 C7 1.281(12) yes
N1 C8 1.54(2) yes
N1 C35 1.44(2) yes
N2 C9 1.471(14) yes
N2 C36 1.54(2) yes
N2 C10 1.274(10) yes
C17 C22 1.390(10) no
C17 C18 1.399(10) no
C18 C19 1.389(10) no
C19 C20 1.390(11) no
C20 C21 1.363(10) no
C21 C22 1.356(10) no
C23 C28 1.370(10) no
C23 C24 1.404(10) no
C24 C25 1.362(12) no
C25 C26 1.401(11) no
C26 C27 1.360(12) no
C27 C28 1.377(12) no
C29 C30 1.397(11) no
C29 C34 1.383(10) no
C30 C31 1.368(10) no
C31 C32 1.376(11) no
C32 C33 1.352(12) no
C33 C34 1.371(10) no
C1 C2 1.400(12) no
C1 C6 1.414(10) no
C2 C3 1.365(13) no
C3 C4 1.404(13) no
C4 C5 1.366(14) no
C5 C6 1.398(13) no
C6 C7 1.435(13) no
C8 C9 1.49(2) no
C10 C11 1.427(10) no
C11 C12 1.391(12) no
C11 C16 1.435(11) no
C12 C13 1.363(13) no
C13 C14 1.376(13) no
C14 C15 1.390(11) no
C15 C16 1.411(10) no
C35 C36 1.48(3) no
C2 H2 0.9300 no
C3 H3 0.9300 no
C4 H4 0.9300 no
C5 H5 0.9300 no
C7 H7 0.9300 no
C8 H8A 0.9700 no
C8 H8B 0.9700 no
C9 H9A 0.9700 no
C9 H9B 0.9700 no
C10 H10 0.9300 no
C12 H12 0.9300 no
C13 H13 0.9300 no
C14 H14 0.9300 no
C15 H15 0.9300 no
C35 H35A 0.9700 no
C35 H35B 0.9700 no
C36 H36A 0.9700 no
C36 H36B 0.9700 no

loop_
_geom_hbond_atom_site_label_D
_geom_hbond_atom_site_label_H
_geom_hbond_atom_site_label_A
_geom_hbond_distance_DH
_geom_hbond_distance_HA
_geom_hbond_distance_DA
_geom_hbond_angle_DHA
_geom_hbond_site_symmetry_A
_geom_hbond_publ_flag
C8 H8A F10 0.9700 2.4400 3.138(16) 128.00 2_575 yes
C8 H8B F9 0.9700 2.5300 3.463(15) 161.00 . yes
C12 H12 F12 0.9300 2.4100 3.107(10) 132.00 4_465 yes
C15 H15 F9 0.9300 2.4400 3.217(9) 141.00 4_565 yes

loop_
_geom_torsion_atom_site_label_1
_geom_torsion_atom_site_label_2
_geom_torsion_atom_site_label_3
_geom_torsion_atom_site_label_4
_geom_torsion
_geom_torsion_publ_flag
O2 Ni1 N1 C8 165.4(6) no
N2 Ni1 N1 C8 -18.6(6) no
O1 Ni1 N2 C9 175.9(7) no
N1 Ni1 N2 C9 -6.7(7) no
O1 Ni1 N2 C10 10.5(6) no
N1 Ni1 N2 C10 -172.2(6) no
O2 Ni1 N1 C7 -7.3(6) no
N2 Ni1 N1 C7 168.6(6) no
O1 Ni1 O2 C1 -174.7(5) no
O2 Ni1 O1 C16 165.4(5) no
N2 Ni1 O1 C16 -10.6(5) no
N1 Ni1 O2 C1 7.9(5) no
Ni1 O1 C16 C15 -173.3(5) no
Ni1 O1 C16 C11 5.5(9) no
Ni1 O2 C1 C2 178.3(4) no
Ni1 O2 C1 C6 -4.8(8) no
C8 N1 C7 C6 -168.2(8) no
C7 N1 C8 C9 -146.7(9) no
Ni1 N1 C8 C9 40.2(11) no
Ni1 N1 C7 C6 3.7(11) no
Ni1 N2 C9 C8 30.1(12) no
Ni1 N2 C10 C11 -5.3(10) no
C9 N2 C10 C11 -170.8(8) no
C10 N2 C9 C8 -162.9(9) no
C22 C17 C18 C19 4.1(8) no
Hg1 C17 C18 C19 -175.9(4) no
C22 C17 C18 Hg2 -162.5(5) no
C18 C17 C22 F4 173.9(5) no
Hg1 C17 C22 C21 175.9(5) no
C18 C17 C22 C21 -4.1(9) no
Hg1 C17 C18 Hg2 17.5(6) no
Hg1 C17 C22 F4 -6.1(8) no
C17 C18 C19 C20 -1.8(9) no
Hg2 C18 C19 F1 -13.9(8) no
C17 C18 C19 F1 179.3(5) no
Hg2 C18 C19 C20 165.1(5) no
C18 C19 C20 C21 -0.9(10) no
F1 C19 C20 C21 178.2(6) no
C18 C19 C20 F2 178.6(6) no
F1 C19 C20 F2 -2.4(9) no
F2 C20 C21 F3 2.5(10) no
F2 C20 C21 C22 -178.4(6) no
C19 C20 C21 F3 -178.1(6) no
C19 C20 C21 C22 1.1(10) no
C20 C21 C22 F4 -176.6(6) no
F3 C21 C22 C17 -179.4(6) no
F3 C21 C22 F4 2.6(9) no
C20 C21 C22 C17 1.4(10) no
C28 C23 C24 Hg3 -179.7(5) no
Hg2 C23 C24 Hg3 -3.3(8) no
C24 C23 C28 C27 -1.2(10) no
C24 C23 C28 F8 178.7(6) no
Hg2 C23 C24 C25 177.6(5) no
Hg2 C23 C28 C27 -177.7(5) no
C28 C23 C24 C25 1.2(10) no
Hg2 C23 C28 F8 2.2(8) no
Hg3 C24 C25 F5 -0.1(10) no
Hg3 C24 C25 C26 -180.0(6) no
C23 C24 C25 F5 179.0(6) no
C23 C24 C25 C26 -0.9(11) no
F5 C25 C26 C27 -179.5(7) no
C24 C25 C26 F6 179.7(7) no
C24 C25 C26 C27 0.4(12) no
F5 C25 C26 F6 -0.2(11) no
F6 C26 C27 F7 0.9(11) no
C25 C26 C27 C28 -0.3(11) no
C25 C26 C27 F7 -179.8(7) no
F6 C26 C27 C28 -179.6(7) no
C26 C27 C28 C23 0.7(11) no
F7 C27 C28 F8 0.4(10) no
C26 C27 C28 F8 -179.1(6) no
F7 C27 C28 C23 -179.8(7) no
Hg3 C29 C30 C31 175.3(5) no
C30 C29 C34 F12 -179.8(6) no
C34 C29 C30 C31 1.2(9) no
Hg3 C29 C34 C33 -175.0(5) no
Hg3 C29 C30 Hg1 2.1(8) no
C30 C29 C34 C33 -0.7(10) no
C34 C29 C30 Hg1 -172.0(5) no
Hg3 C29 C34 F12 5.9(8) no
Hg1 C30 C31 C32 171.6(5) no
Hg1 C30 C31 F9 -6.1(8) no
C29 C30 C31 F9 -179.4(6) no
C29 C30 C31 C32 -1.8(10) no
C30 C31 C32 F10 -178.1(6) no
C30 C31 C32 C33 1.7(11) no
F9 C31 C32 C33 179.4(6) no
F9 C31 C32 F10 -0.4(10) no
F10 C32 C33 F11 0.5(10) no
F10 C32 C33 C34 178.8(6) no
C31 C32 C33 F11 -179.3(6) no
C31 C32 C33 C34 -1.0(10) no
F11 C33 C34 F12 -2.1(9) no
C32 C33 C34 C29 0.6(10) no
C32 C33 C34 F12 179.7(6) no
F11 C33 C34 C29 178.8(6) no
O2 C1 C6 C5 179.1(6) no
O2 C1 C2 C3 -179.0(6) no
C6 C1 C2 C3 3.9(9) no
O2 C1 C6 C7 -1.7(9) no
C2 C1 C6 C5 -4.0(9) no
C2 C1 C6 C7 175.3(6) no
C1 C2 C3 C4 -1.3(11) no
C2 C3 C4 C5 -1.3(11) no
C3 C4 C5 C6 1.1(11) no
C4 C5 C6 C7 -177.7(7) no
C4 C5 C6 C1 1.6(11) no
C1 C6 C7 N1 2.3(11) no
C5 C6 C7 N1 -178.4(7) no
N1 C8 C9 N2 -42.8(12) no
N2 C10 C11 C16 -3.5(11) no
N2 C10 C11 C12 -179.7(7) no
C10 C11 C12 C13 176.6(7) no
C10 C11 C16 C15 -177.8(6) no
C16 C11 C12 C13 0.4(11) no
C10 C11 C16 O1 3.4(10) no
C12 C11 C16 C15 -1.6(10) no
C12 C11 C16 O1 179.6(6) no
C11 C12 C13 C14 0.1(12) no
C12 C13 C14 C15 0.8(11) no
C13 C14 C15 C16 -2.1(10) no
C14 C15 C16 C11 2.4(10) no
C14 C15 C16 O1 -178.7(6) no
